data_1510018
loop_
_publ_author_name
'Bergerhoff, G.'

_publ_section_title
;
 Die Kristallstruktur des Argentosulfoniumnitrats, (Ag3 S) (N O3)
;
_journal_name_full 'Zeitschrift fuer Anorganische und Allgemeine Chemie'
_journal_page_first 328
_journal_page_last 337
_journal_paper_doi 10.1002/zaac.19592990511
_journal_volume 299
_journal_year 1959
_chemical_formula_sum 'Ag3 N O3 S'
_chemical_name_systematic '(Ag3 S) (N O3)'
_space_group_IT_number 198
_symmetry_space_group_name_Hall 'P 2ac 2ab 3'
_symmetry_space_group_name_H-M 'P 21 3'
_cell_angle_alpha 90
_cell_angle_beta 90
_cell_angle_gamma 90
_cell_formula_units_Z 4
_cell_length_a 7.929
_cell_length_b 7.929
_cell_length_c 7.929
_cell_volume 498.489
_citation_journal_id_ASTM ZAACAB
_cod_data_source_file silver3-x_57.cif
_cod_data_source_block Ag3N1O3S1
_cod_original_cell_volume 498.4886
_cod_original_formula_sum 'Ag3 N1 O3 S1'
_cod_database_code 1510018

loop_
_symmetry_equiv_pos_as_xyz
x,y,z
-x+1/2,-y,z+1/2
x+1/2,-y+1/2,-z
-x,y+1/2,-z+1/2
z,x,y
-z+1/2,-x,y+1/2
z+1/2,-x+1/2,-y
-z,x+1/2,-y+1/2
y,z,x
y+1/2,-z+1/2,-x
-y,z+1/2,-x+1/2
-y+1/2,-z,x+1/2

loop_
_atom_site_label
_atom_site_type_symbol
_atom_site_fract_x
_atom_site_fract_y
_atom_site_fract_z
_atom_site_occupancy
_atom_site_U_iso_or_equiv
O1 O-2 0.31 0.373 0.532 1 0.0
N1 N+5 0.411 0.411 0.411 1 0.0
Ag1 Ag+1 0.31 0.997 0.364 1 0.0
S1 S-2 0.133 0.133 0.133 1 0.0
